data_4087803
loop_
_publ_author_name
'Milani, Jessica'
'Pridmore, Natalie E.'
'Whitwood, Adrian C.'
'Fairlamb, Ian J. S.'
'Perutz, Robin N.'

_publ_section_title
;
 The Role of Fluorine Substituents in the Regioselectivity of
 Intramolecular C--H Bond Functionalization of Benzylamines at
 Palladium(II)
;
_journal_issue 17
_journal_name_full Organometallics
_journal_page_first 4376
_journal_paper_doi 10.1021/acs.organomet.5b00608
_journal_volume 34
_journal_year 2015
_chemical_formula_moiety 'C22 H26 F4 N2 O4 Pd2'
_chemical_formula_sum 'C22 H26 F4 N2 O4 Pd2'
_chemical_formula_weight 671.25
_space_group_crystal_system monoclinic
_space_group_IT_number 15
_space_group_name_Hall '-C 2yc'
_space_group_name_H-M_alt 'C 1 2/c 1'
_atom_sites_solution_hydrogens geom
_atom_sites_solution_primary iterative
_audit_creation_date 2015-01-30
_audit_creation_method
;
Olex2 1.2
(compiled 2015.01.06 svn.r3119 for OlexSys, GUI svn.r4979)
;
_cell_angle_alpha 90
_cell_angle_beta 127.316(5)
_cell_angle_gamma 90
_cell_formula_units_Z 4
_cell_length_a 20.2373(7)
_cell_length_b 9.09573(16)
_cell_length_c 15.6668(5)
_cell_measurement_reflns_used 3363
_cell_measurement_temperature 110.00(10)
_cell_measurement_theta_max 31.9084
_cell_measurement_theta_min 3.2634
_cell_volume 2293.53(19)
_computing_cell_refinement
;
CrysAlisPro, Agilent Technologies,
Version 1.171.36.21 (release 14-08-2012 CrysAlis171 .NET)
(compiled Sep 14 2012,17:21:16)
;
_computing_data_collection
;
CrysAlisPro, Agilent Technologies,
Version 1.171.36.21 (release 14-08-2012 CrysAlis171 .NET)
(compiled Sep 14 2012,17:21:16)
;
_computing_data_reduction
;
CrysAlisPro, Agilent Technologies,
Version 1.171.36.21 (release 14-08-2012 CrysAlis171 .NET)
(compiled Sep 14 2012,17:21:16)
;
_computing_molecular_graphics 'Olex2 (Dolomanov et al., 2009)'
_computing_publication_material 'Olex2 (Dolomanov et al., 2009)'
_computing_structure_refinement 'ShelXL (Sheldrick, 2008)'
_computing_structure_solution
;
Superflip (Palatinus & Chapuis, 2007;Palatinus & van der Lee, 2008;
Palatinus et al., 2012)
;
_diffrn_ambient_temperature 110.00(10)
_diffrn_detector_area_resol_mean 16.1450
_diffrn_measured_fraction_theta_full 0.997
_diffrn_measured_fraction_theta_max 0.915
_diffrn_measurement_details
;
#__ type_ start__ end____ width___ exp.time_
  1 omega  -87.00  -57.00   1.0000    2.0000
omega____ theta____ kappa____ phi______ frames
    -      -25.1672 -178.0000   60.0000 30

#__ type_ start__ end____ width___ exp.time_
  2 omega   62.00  102.00   1.0000    2.0000
omega____ theta____ kappa____ phi______ frames
    -       26.4172  178.0000 -180.0000 40

#__ type_ start__ end____ width___ exp.time_
  3 omega  -15.00   45.00   1.0000    2.0000
omega____ theta____ kappa____ phi______ frames
    -       26.4172  -57.0000  -30.0000 60

#__ type_ start__ end____ width___ exp.time_
  4 omega  -44.00   72.00   1.0000    2.0000
omega____ theta____ kappa____ phi______ frames
    -       26.4172    0.0000   60.0000 116
;
_diffrn_measurement_device_type 'SuperNova, Single source at offset), Eos'
_diffrn_measurement_method '\w scans'
_diffrn_orient_matrix_UB_11 -0.0125274000
_diffrn_orient_matrix_UB_12 -0.0139551000
_diffrn_orient_matrix_UB_13 0.0328307000
_diffrn_orient_matrix_UB_21 -0.0225874000
_diffrn_orient_matrix_UB_22 0.0669518000
_diffrn_orient_matrix_UB_23 -0.0172820000
_diffrn_orient_matrix_UB_31 -0.0357065000
_diffrn_orient_matrix_UB_32 -0.0374610000
_diffrn_orient_matrix_UB_33 -0.0431796000
_diffrn_radiation_monochromator mirror
_diffrn_radiation_type MoK\a
_diffrn_radiation_wavelength 0.71073
_diffrn_reflns_av_R_equivalents 0.0228
_diffrn_reflns_av_unetI/netI 0.0422
_diffrn_reflns_Laue_measured_fraction_full 0.997
_diffrn_reflns_Laue_measured_fraction_max 0.915
_diffrn_reflns_limit_h_max 28
_diffrn_reflns_limit_h_min -29
_diffrn_reflns_limit_k_max 13
_diffrn_reflns_limit_k_min -12
_diffrn_reflns_limit_l_max 22
_diffrn_reflns_limit_l_min -23
_diffrn_reflns_number 6669
_diffrn_reflns_point_group_measured_fraction_full 0.997
_diffrn_reflns_point_group_measured_fraction_max 0.915
_diffrn_reflns_theta_full 25.000
_diffrn_reflns_theta_max 31.980
_diffrn_reflns_theta_min 3.270
_diffrn_source 'SuperNova (Mo) X-ray Source'
_exptl_absorpt_coefficient_mu 1.633
_exptl_absorpt_correction_T_max 0.954
_exptl_absorpt_correction_T_min 0.918
_exptl_absorpt_correction_type analytical
_exptl_absorpt_process_details
;
CrysAlisPro, Agilent Technologies,
Version 1.171.36.21 (release 14-08-2012 CrysAlis171 .NET)
(compiled Sep 14 2012,17:21:16)
Analytical numeric absorption correction using a multifaceted crystal
			model based on expressions derived by R.C. Clark & J.S. Reid.
(Clark, R. C. & Reid, J. S. (1995). Acta Cryst. A51, 887-897)
;
_exptl_crystal_colour 'clear light yellow'
_exptl_crystal_colour_lustre clear
_exptl_crystal_colour_modifier light
_exptl_crystal_colour_primary yellow
_exptl_crystal_density_diffrn 1.944
_exptl_crystal_description block
_exptl_crystal_F_000 1328
_exptl_crystal_recrystallization_method hexane/chloroform
_exptl_crystal_size_max 0.3141
_exptl_crystal_size_mid 0.1863
_exptl_crystal_size_min 0.1693
_refine_diff_density_max 0.523
_refine_diff_density_min -0.629
_refine_diff_density_rms 0.112
_refine_ls_extinction_method none
_refine_ls_goodness_of_fit_ref 1.087
_refine_ls_hydrogen_treatment constr
_refine_ls_matrix_type full
_refine_ls_number_parameters 157
_refine_ls_number_reflns 3642
_refine_ls_number_restraints 0
_refine_ls_restrained_S_all 1.087
_refine_ls_R_factor_all 0.0386
_refine_ls_R_factor_gt 0.0274
_refine_ls_shift/su_max 0.001
_refine_ls_shift/su_mean 0.000
_refine_ls_structure_factor_coef Fsqd
_refine_ls_weighting_details 'w=1/[\s^2^(Fo^2^)+(0.0187P)^2^+1.0187P] where P=(Fo^2^+2Fc^2^)/3'
_refine_ls_weighting_scheme calc
_refine_ls_wR_factor_gt 0.0551
_refine_ls_wR_factor_ref 0.0658
_reflns_Friedel_coverage 0.000
_reflns_number_gt 2951
_reflns_number_total 3642
_reflns_threshold_expression 'I > 2\s(I)'
_cod_data_source_file om5b00608_si_002.cif
_cod_data_source_block 2d_ijsf1230a
_cod_database_code 4087803
_shelxl_version_number 2013-4
_chemical_oxdiff_formula 'C22 H26 F4 N2 O4 Pd2'
_chemical_oxdiff_usercomment 'Jessica's JM-A-41'
_shelx_space_group_comment
;
The symmetry employed for this shelxl refinement is uniquely defined
by the following loop, which should always be used as a source of
symmetry information in preference to the above space-group names.
They are only intended as comments.
;
_reflns_odcompleteness_completeness 99.55
_reflns_odcompleteness_iscentric 1
_reflns_odcompleteness_theta 30.01
_olex2_refinement_description
;
1. Fixed Uiso
 At 1.2 times of:
  All C(H) groups, All C(H,H) groups
 At 1.5 times of:
  All C(H,H,H) groups
2.a Secondary CH2 refined with riding coordinates:
 C7(H7A,H7B)
2.b Aromatic/amide H refined with riding coordinates:
 C3(H3), C4(H4)
2.c Idealised Me refined as rotating group:
 C8(H8A,H8B,H8C), C9(H9A,H9B,H9C), C11(H11A,H11B,H11C)
;
_olex2_date_sample_data_collection 2012-11-28
_olex2_date_sample_submission 15/11/2012
_olex2_exptl_crystal_mounting_method 'oil on loop'
_olex2_submission_special_instructions 'No special instructions were received'

loop_
_space_group_symop_operation_xyz
'x, y, z'
'-x, y, -z+1/2'
'x+1/2, y+1/2, z'
'-x+1/2, y+1/2, -z+1/2'
'-x, -y, -z'
'x, -y, z-1/2'
'-x+1/2, -y+1/2, -z'
'x+1/2, -y+1/2, z-1/2'

loop_
_atom_site_label
_atom_site_type_symbol
_atom_site_fract_x
_atom_site_fract_y
_atom_site_fract_z
_atom_site_U_iso_or_equiv
_atom_site_adp_type
_atom_site_occupancy
_atom_site_site_symmetry_order
_atom_site_calc_flag
_atom_site_refinement_flags_posn
C1 C 0.56459(13) 0.1384(3) 0.64101(17) 0.0131(4) Uani 1 1 d .
C2 C 0.64995(14) 0.1546(3) 0.71133(17) 0.0180(5) Uani 1 1 d .
C3 C 0.69387(15) 0.2516(3) 0.69534(19) 0.0210(5) Uani 1 1 d .
H3 H 0.7526 0.2584 0.7462 0.025 Uiso 1 1 calc R
C4 C 0.65164(14) 0.3386(3) 0.60477(19) 0.0208(5) Uani 1 1 d .
H4 H 0.6806 0.4046 0.5911 0.025 Uiso 1 1 calc R
C5 C 0.56635(14) 0.3275(3) 0.53454(17) 0.0158(5) Uani 1 1 d .
C6 C 0.52290(13) 0.2315(3) 0.55151(17) 0.0128(4) Uani 1 1 d .
C7 C 0.42972(13) 0.2180(3) 0.47792(17) 0.0139(4) Uani 1 1 d .
H7A H 0.4039 0.3146 0.4458 0.017 Uiso 1 1 calc R
H7B H 0.4118 0.1477 0.4193 0.017 Uiso 1 1 calc R
C8 C 0.31848(13) 0.1052(3) 0.47268(18) 0.0200(5) Uani 1 1 d .
H8A H 0.3166 0.0237 0.4303 0.030 Uiso 1 1 calc GR
H8B H 0.2807 0.1833 0.4244 0.030 Uiso 1 1 calc GR
H8C H 0.3013 0.0698 0.5157 0.030 Uiso 1 1 calc GR
C9 C 0.40521(14) 0.2872(3) 0.60661(18) 0.0168(5) Uani 1 1 d .
H9A H 0.3953 0.2497 0.6566 0.025 Uiso 1 1 calc GR
H9B H 0.3615 0.3575 0.5572 0.025 Uiso 1 1 calc GR
H9C H 0.4594 0.3363 0.6470 0.025 Uiso 1 1 calc GR
C10 C 0.39337(14) -0.2025(3) 0.68502(18) 0.0160(5) Uani 1 1 d .
C11 C 0.34227(16) -0.3409(3) 0.6499(2) 0.0229(5) Uani 1 1 d .
H11A H 0.2833 -0.3164 0.5975 0.034 Uiso 1 1 calc GR
H11B H 0.3514 -0.3885 0.7124 0.034 Uiso 1 1 calc GR
H11C H 0.3589 -0.4080 0.6171 0.034 Uiso 1 1 calc GR
F1 F 0.69488(8) 0.07226(19) 0.80341(11) 0.0254(3) Uani 1 1 d .
F2 F 0.52473(8) 0.41438(16) 0.44604(11) 0.0207(3) Uani 1 1 d .
N1 N 0.40445(11) 0.1637(2) 0.54490(14) 0.0130(4) Uani 1 1 d .
O1 O 0.39936(11) -0.1429(2) 0.61837(13) 0.0225(4) Uani 1 1 d .
O2 O 0.57330(11) -0.1600(2) 0.72058(13) 0.0222(4) Uani 1 1 d .
Pd1 Pd 0.48928(2) 0.00494(2) 0.64337(2) 0.01249(6) Uani 1 1 d .

loop_
_atom_site_aniso_label
_atom_site_aniso_U_11
_atom_site_aniso_U_22
_atom_site_aniso_U_33
_atom_site_aniso_U_23
_atom_site_aniso_U_13
_atom_site_aniso_U_12
C1 0.0148(10) 0.0132(11) 0.0144(9) -0.0003(9) 0.0105(8) 0.0011(8)
C2 0.0180(11) 0.0237(13) 0.0142(10) 0.0024(10) 0.0107(9) 0.0054(10)
C3 0.0162(11) 0.0297(15) 0.0188(11) -0.0048(11) 0.0115(9) -0.0031(10)
C4 0.0220(12) 0.0241(14) 0.0242(11) -0.0062(11) 0.0181(10) -0.0073(10)
C5 0.0231(12) 0.0127(11) 0.0172(10) -0.0006(9) 0.0151(9) -0.0008(9)
C6 0.0174(10) 0.0106(10) 0.0142(10) -0.0011(9) 0.0115(9) -0.0010(8)
C7 0.0145(10) 0.0167(12) 0.0121(9) 0.0018(9) 0.0089(8) -0.0005(9)
C8 0.0154(11) 0.0240(13) 0.0197(11) -0.0010(11) 0.0102(9) -0.0053(10)
C9 0.0212(11) 0.0142(11) 0.0186(10) -0.0012(10) 0.0140(9) 0.0024(9)
C10 0.0192(11) 0.0122(11) 0.0222(11) -0.0027(10) 0.0154(10) -0.0011(9)
C11 0.0329(14) 0.0151(12) 0.0304(13) -0.0071(11) 0.0243(11) -0.0099(11)
F1 0.0184(7) 0.0366(10) 0.0189(7) 0.0087(7) 0.0102(6) 0.0094(7)
F2 0.0296(8) 0.0176(7) 0.0218(7) 0.0039(6) 0.0192(6) -0.0013(6)
N1 0.0139(9) 0.0143(10) 0.0136(8) 0.0012(8) 0.0098(7) 0.0008(7)
O1 0.0329(10) 0.0196(9) 0.0193(8) -0.0053(8) 0.0181(8) -0.0117(8)
O2 0.0372(10) 0.0161(9) 0.0230(8) 0.0072(8) 0.0233(8) 0.0113(8)
Pd1 0.01792(9) 0.01014(9) 0.01359(9) 0.00068(7) 0.01173(8) 0.00063(6)

loop_
_atom_type_symbol
_atom_type_description
_atom_type_scat_dispersion_real
_atom_type_scat_dispersion_imag
_atom_type_scat_source
C C 0.0033 0.0016 'International Tables Vol C Tables 4.2.6.8 and 6.1.1.4'
H H 0.0000 0.0000 'International Tables Vol C Tables 4.2.6.8 and 6.1.1.4'
F F 0.0171 0.0103 'International Tables Vol C Tables 4.2.6.8 and 6.1.1.4'
N N 0.0061 0.0033 'International Tables Vol C Tables 4.2.6.8 and 6.1.1.4'
O O 0.0106 0.0060 'International Tables Vol C Tables 4.2.6.8 and 6.1.1.4'
Pd Pd -0.9988 1.0072 'International Tables Vol C Tables 4.2.6.8 and 6.1.1.4'

loop_
_exptl_crystal_face_index_h
_exptl_crystal_face_index_k
_exptl_crystal_face_index_l
_exptl_crystal_face_perp_dist
_exptl_oxdiff_crystal_face_indexfrac_h
_exptl_oxdiff_crystal_face_indexfrac_k
_exptl_oxdiff_crystal_face_indexfrac_l
_exptl_oxdiff_crystal_face_x
_exptl_oxdiff_crystal_face_y
_exptl_oxdiff_crystal_face_z
3 1 0 0.0998 3.0007 1.0023 -0.0040 -0.0517 -0.0006 -0.1445
-2 0 3 0.1695 -2.0007 0.0014 3.0015 0.1236 -0.0066 -0.0582
-3 -1 0 0.0866 -3.0007 -1.0023 0.0040 0.0517 0.0006 0.1445
2 0 -3 0.1346 2.0007 -0.0014 -3.0015 -0.1236 0.0066 0.0582
4 -1 0 0.0594 3.9964 -0.9961 0.0013 -0.0361 -0.1570 -0.1054
-1 1 0 0.0738 -0.9976 0.9988 -0.0024 -0.0015 0.0894 -0.0017
-1 -2 -2 0.1147 -1.0024 -2.0024 -1.9945 -0.0250 -0.0770 0.1969
-5 -1 4 0.1460 -5.0019 -0.9999 4.0057 0.2081 -0.0232 0.0431
-5 1 4 0.1361 -4.9980 0.9995 4.0001 0.1800 0.1107 -0.0317
-2 1 1 0.0886 -1.9977 0.9990 0.9982 0.0439 0.0948 -0.0092
0 -1 0 0.0973 -0.0019 -0.9997 0.0028 0.0141 -0.0669 0.0374
3 -1 2 0.0941 2.9957 -0.9949 2.0021 0.0421 -0.1689 -0.1561
-2 3 -1 0.0855 -1.9928 2.9962 -1.0079 -0.0499 0.2630 0.0024
0 1 0 0.0950 0.0019 0.9997 -0.0028 -0.0141 0.0669 -0.0374
2 1 -4 0.1339 2.0032 0.9972 -4.0045 -0.1705 0.0907 0.0640
0 0 -1 0.1265 0.0005 -0.0011 -1.0002 -0.0328 0.0172 0.0432
3 -1 -3 0.1233 2.9984 -1.0002 -2.9991 -0.1221 -0.0829 0.0599
3 -1 -1 0.0700 2.9973 -0.9981 -0.9986 -0.0564 -0.1173 -0.0265

loop_
_geom_angle_atom_site_label_1
_geom_angle_atom_site_label_2
_geom_angle_atom_site_label_3
_geom_angle
_geom_angle_site_symmetry_1
_geom_angle_site_symmetry_3
C2 C1 C6 115.9(2) . .
C2 C1 Pd1 131.23(18) . .
C6 C1 Pd1 112.88(15) . .
C3 C2 C1 123.7(2) . .
F1 C2 C1 119.4(2) . .
F1 C2 C3 116.8(2) . .
C2 C3 H3 120.4 . .
C4 C3 C2 119.3(2) . .
C4 C3 H3 120.4 . .
C3 C4 H4 120.8 . .
C5 C4 C3 118.4(2) . .
C5 C4 H4 120.8 . .
C6 C5 C4 122.1(2) . .
F2 C5 C4 118.3(2) . .
F2 C5 C6 119.6(2) . .
C1 C6 C7 115.62(19) . .
C5 C6 C1 120.7(2) . .
C5 C6 C7 123.7(2) . .
C6 C7 H7A 110.3 . .
C6 C7 H7B 110.3 . .
H7A C7 H7B 108.6 . .
N1 C7 C6 106.90(17) . .
N1 C7 H7A 110.3 . .
N1 C7 H7B 110.3 . .
H8A C8 H8B 109.5 . .
H8A C8 H8C 109.5 . .
H8B C8 H8C 109.5 . .
N1 C8 H8A 109.5 . .
N1 C8 H8B 109.5 . .
N1 C8 H8C 109.5 . .
H9A C9 H9B 109.5 . .
H9A C9 H9C 109.5 . .
H9B C9 H9C 109.5 . .
N1 C9 H9A 109.5 . .
N1 C9 H9B 109.5 . .
N1 C9 H9C 109.5 . .
O1 C10 C11 116.9(2) . .
O1 C10 O2 126.6(2) . 2_656
O2 C10 C11 116.5(2) 2_656 .
C10 C11 H11A 109.5 . .
C10 C11 H11B 109.5 . .
C10 C11 H11C 109.5 . .
H11A C11 H11B 109.5 . .
H11A C11 H11C 109.5 . .
H11B C11 H11C 109.5 . .
C7 N1 Pd1 105.82(13) . .
C8 N1 C7 108.87(16) . .
C8 N1 Pd1 112.37(15) . .
C9 N1 C7 109.57(18) . .
C9 N1 C8 108.32(17) . .
C9 N1 Pd1 111.81(13) . .
C10 O1 Pd1 129.49(15) . .
C10 O2 Pd1 125.95(15) 2_656 .
C1 Pd1 N1 81.72(8) . .
C1 Pd1 O1 170.35(7) . .
C1 Pd1 O2 95.10(8) . .
C1 Pd1 Pd1 114.65(6) . 2_656
N1 Pd1 O1 94.30(7) . .
N1 Pd1 Pd1 108.51(5) . 2_656
O1 Pd1 Pd1 74.93(4) . 2_656
O2 Pd1 N1 170.79(7) . .
O2 Pd1 O1 87.48(8) . .
O2 Pd1 Pd1 80.68(5) . 2_656

loop_
_geom_bond_atom_site_label_1
_geom_bond_atom_site_label_2
_geom_bond_distance
_geom_bond_site_symmetry_2
C1 C2 1.383(3) .
C1 C6 1.400(3) .
C1 Pd1 1.966(2) .
C2 C3 1.379(3) .
C2 F1 1.371(3) .
C3 H3 0.9500 .
C3 C4 1.378(4) .
C4 H4 0.9500 .
C4 C5 1.377(3) .
C5 C6 1.375(3) .
C5 F2 1.357(3) .
C6 C7 1.505(3) .
C7 H7A 0.9900 .
C7 H7B 0.9900 .
C7 N1 1.502(3) .
C8 H8A 0.9800 .
C8 H8B 0.9800 .
C8 H8C 0.9800 .
C8 N1 1.485(3) .
C9 H9A 0.9800 .
C9 H9B 0.9800 .
C9 H9C 0.9800 .
C9 N1 1.476(3) .
C10 C11 1.506(3) .
C10 O1 1.246(3) .
C10 O2 1.258(3) 2_656
C11 H11A 0.9800 .
C11 H11B 0.9800 .
C11 H11C 0.9800 .
N1 Pd1 2.0500(19) .
O1 Pd1 2.0996(17) .
O2 C10 1.258(3) 2_656
O2 Pd1 2.0276(17) .
Pd1 Pd1 3.0974(3) 2_656

loop_
_geom_torsion_atom_site_label_1
_geom_torsion_atom_site_label_2
_geom_torsion_atom_site_label_3
_geom_torsion_atom_site_label_4
_geom_torsion
_geom_torsion_site_symmetry_1
C1 C2 C3 C4 0.1(4) .
C1 C6 C7 N1 26.8(3) .
C2 C1 C6 C5 2.7(3) .
C2 C1 C6 C7 -177.39(19) .
C2 C3 C4 C5 1.5(4) .
C3 C4 C5 C6 -0.9(4) .
C3 C4 C5 F2 179.2(2) .
C4 C5 C6 C1 -1.2(4) .
C4 C5 C6 C7 178.8(2) .
C5 C6 C7 N1 -153.3(2) .
C6 C1 C2 C3 -2.1(4) .
C6 C1 C2 F1 177.0(2) .
C6 C7 N1 C8 -162.71(19) .
C6 C7 N1 C9 79.0(2) .
C6 C7 N1 Pd1 -41.7(2) .
C11 C10 O1 Pd1 -158.79(17) .
F1 C2 C3 C4 -179.1(2) .
F2 C5 C6 C1 178.6(2) .
F2 C5 C6 C7 -1.3(3) .
O2 C10 O1 Pd1 20.1(4) 2_656
Pd1 C1 C2 C3 177.6(2) .
Pd1 C1 C2 F1 -3.3(3) .
Pd1 C1 C6 C5 -177.09(17) .
Pd1 C1 C6 C7 2.8(3) .
